data_4505226
loop_
_publ_author_name
'Curtis, Sean M.'
'Le, Nam'
'Fowler, Frank W.'
'Lauher, Joseph W.'

_publ_section_title
;
 A Rational Approach to the Preparation
 ofPolydipyridyldiacetylenes:&#x2009; An Exercise in Crystal Design
;
_journal_issue 6
_journal_name_full 'Crystal Growth &amp; Design'
_journal_page_first 2313
_journal_paper_doi 10.1021/cg050204x
_journal_volume 5
_journal_year 2005
_chemical_formula_sum 'C22 H20 N4 O6'
_chemical_formula_weight 436.42
_chemical_name_systematic
; 
 ? 
;
_space_group_IT_number 2
_symmetry_cell_setting triclinic
_symmetry_space_group_name_Hall '-P 1'
_symmetry_space_group_name_H-M 'P -1'
_atom_sites_solution_hydrogens geom
_atom_sites_solution_primary direct
_atom_sites_solution_secondary difmap
_audit_creation_method SHELXL-97
_cell_angle_alpha 105.163(10)
_cell_angle_beta 100.651(6)
_cell_angle_gamma 97.373(6)
_cell_formula_units_Z 1
_cell_length_a 5.0624(16)
_cell_length_b 10.196(4)
_cell_length_c 10.958(4)
_cell_measurement_temperature 273(2)
_cell_volume 527.1(3)
_computing_cell_refinement 'Bruker SMART'
_computing_data_collection 'Bruker SMART'
_computing_data_reduction 'Bruker SAINT'
_computing_molecular_graphics 'Bruker SHELXTL'
_computing_publication_material 'Bruker SHELXTL'
_computing_structure_refinement 'SHELXL-97 (Sheldrick, 1997)'
_computing_structure_solution 'SHELXS-97 (Sheldrick, 1990)'
_diffrn_ambient_temperature 273(2)
_diffrn_measured_fraction_theta_full 0.747
_diffrn_measured_fraction_theta_max 0.987
_diffrn_measurement_device_type 'CCD area detector'
_diffrn_measurement_method 'phi and omega scans'
_diffrn_radiation_monochromator graphite
_diffrn_radiation_source 'fine-focus sealed tube'
_diffrn_radiation_type MoK\a
_diffrn_radiation_wavelength 0.71073
_diffrn_reflns_av_R_equivalents 0.0206
_diffrn_reflns_av_sigmaI/netI 0.0436
_diffrn_reflns_limit_h_max 6
_diffrn_reflns_limit_h_min -6
_diffrn_reflns_limit_k_max 13
_diffrn_reflns_limit_k_min -13
_diffrn_reflns_limit_l_max 13
_diffrn_reflns_limit_l_min -5
_diffrn_reflns_number 2375
_diffrn_reflns_theta_full 27.30
_diffrn_reflns_theta_max 27.30
_diffrn_reflns_theta_min 1.98
_exptl_absorpt_coefficient_mu 0.102
_exptl_absorpt_correction_type none
_exptl_crystal_density_diffrn 1.375
_exptl_crystal_density_meas 0
_exptl_crystal_density_method 'not measured'
_exptl_crystal_F_000 228
_exptl_crystal_size_max .4
_exptl_crystal_size_mid .15
_exptl_crystal_size_min .1
_refine_diff_density_max 0.368
_refine_diff_density_min -0.289
_refine_diff_density_rms 0.135
_refine_ls_extinction_method none
_refine_ls_goodness_of_fit_ref 1.169
_refine_ls_hydrogen_treatment mixed
_refine_ls_matrix_type full
_refine_ls_number_parameters 149
_refine_ls_number_reflns 2375
_refine_ls_number_restraints 0
_refine_ls_restrained_S_all 1.169
_refine_ls_R_factor_all 0.1607
_refine_ls_R_factor_gt 0.0802
_refine_ls_shift/su_max 0.000
_refine_ls_shift/su_mean 0.000
_refine_ls_structure_factor_coef Fsqd
_refine_ls_weighting_details 'calc w=1/[\s^2^(Fo^2^)+(0.2000P)^2^+0.0000P] where P=(Fo^2^+2Fc^2^)/3'
_refine_ls_weighting_scheme calc
_refine_ls_wR_factor_gt 0.1421
_refine_ls_wR_factor_ref 0.1862
_reflns_number_gt 2006
_reflns_number_total 2375
_reflns_threshold_expression >2sigma(I)
_cod_data_source_file cg050204xsi20050508_085012.cif
_cod_data_source_block 2-ox:3-pda
_cod_depositor_comments
;
The following automatic conversions were performed:

'_symmetry_cell_setting' value 'Triclinic' changed to 'triclinic'
according to /home/saulius/struct/CIF-dictionaries/cif_core.dic
dictionary named 'cif_core.dic' version 2.4.1 from 2010-06-29.

Automatic conversion script
Id: cif_fix_values 1715 2011-07-08 13:25:40Z adriana 
;
_cod_original_sg_symbol_H-M P-1
_cod_database_code 4505226

loop_
_symmetry_equiv_pos_as_xyz
'x, y, z'
'-x, -y, -z'

loop_
_atom_site_label
_atom_site_type_symbol
_atom_site_fract_x
_atom_site_fract_y
_atom_site_fract_z
_atom_site_U_iso_or_equiv
_atom_site_adp_type
_atom_site_occupancy
_atom_site_symmetry_multiplicity
_atom_site_calc_flag
_atom_site_refinement_flags
N2 N 0.2565(6) 0.0932(3) 0.6413(3) 0.0459(10) Uani 1 1 d .
H2 H 0.3922 0.0841 0.6047 0.055 Uiso 1 1 calc R
O2 O 0.6782(7) 0.4786(4) 0.8556(4) 0.0718(12) Uani 1 1 d .
O1 O -0.2040(6) 0.0494(3) 0.6108(3) 0.0582(10) Uani 1 1 d .
C1 C 0.6791(9) 0.8836(4) 0.8874(5) 0.0520(12) Uani 1 1 d .
N1 N 0.0265(8) 0.6338(4) 0.7696(4) 0.0565(11) Uani 1 1 d .
C4 C 0.4398(9) 0.7959(4) 0.7997(5) 0.0510(12) Uani 1 1 d .
C8 C 0.0075(8) 0.0397(4) 0.5701(4) 0.0431(11) Uani 1 1 d .
C2 C 0.8830(9) 0.9590(4) 0.9590(5) 0.0535(12) Uani 1 1 d .
O3 O 0.4552(10) 0.4001(5) 0.6491(4) 0.0997(17) Uani 1 1 d .
C3 C 0.2546(9) 0.7166(5) 0.8456(5) 0.0569(13) Uani 1 1 d .
H3 H 0.2937 0.7223 0.9333 0.068 Uiso 1 1 calc R
C11 C 0.4741(10) 0.4010(4) 0.7610(5) 0.0564(13) Uani 1 1 d .
C9 C 0.3125(9) 0.1667(4) 0.7785(4) 0.0528(12) Uani 1 1 d .
H9A H 0.5003 0.1663 0.8181 0.063 Uiso 1 1 calc R
H9B H 0.1944 0.1180 0.8193 0.063 Uiso 1 1 calc R
C6 C 0.1397(10) 0.7041(5) 0.5899(6) 0.0636(14) Uani 1 1 d .
H6 H 0.0940 0.6971 0.5019 0.076 Uiso 1 1 calc R
C10 C 0.2690(9) 0.3160(5) 0.8051(5) 0.0564(13) Uani 1 1 d .
H10A H 0.0861 0.3176 0.7601 0.068 Uiso 1 1 calc R
H10B H 0.2850 0.3557 0.8974 0.068 Uiso 1 1 calc R
C5 C 0.3763(10) 0.7868(4) 0.6673(5) 0.0573(13) Uani 1 1 d .
H5 H 0.4943 0.8367 0.6327 0.069 Uiso 1 1 calc R
C7 C -0.0324(10) 0.6303(4) 0.6439(5) 0.0585(14) Uani 1 1 d .
H7 H -0.1956 0.5760 0.5907 0.070 Uiso 1 1 calc R
H1 H 0.79(2) 0.529(10) 0.828(11) 0.14(5) Uiso 1 1 d .

loop_
_atom_site_aniso_label
_atom_site_aniso_U_11
_atom_site_aniso_U_22
_atom_site_aniso_U_33
_atom_site_aniso_U_23
_atom_site_aniso_U_13
_atom_site_aniso_U_12
N2 0.0457(18) 0.0481(19) 0.041(2) 0.0072(16) 0.0149(16) 0.0028(16)
O2 0.058(2) 0.081(2) 0.060(2) 0.0077(19) 0.0095(18) -0.014(2)
O1 0.0474(17) 0.074(2) 0.054(2) 0.0128(17) 0.0247(15) 0.0076(16)
C1 0.048(2) 0.050(2) 0.054(3) 0.012(2) 0.013(2) 0.000(2)
N1 0.055(2) 0.053(2) 0.053(2) 0.0070(18) 0.016(2) -0.0038(19)
C4 0.049(2) 0.041(2) 0.058(3) 0.009(2) 0.010(2) 0.0033(19)
C8 0.045(2) 0.043(2) 0.041(2) 0.0101(18) 0.0157(19) 0.0034(18)
C2 0.052(2) 0.053(2) 0.056(3) 0.019(2) 0.016(2) 0.001(2)
O3 0.118(3) 0.107(3) 0.052(2) 0.017(2) 0.015(2) -0.039(3)
C3 0.053(2) 0.059(3) 0.052(3) 0.009(2) 0.013(2) 0.002(2)
C11 0.060(3) 0.046(2) 0.056(3) 0.003(2) 0.019(2) 0.000(2)
C9 0.056(2) 0.061(3) 0.038(2) 0.011(2) 0.016(2) -0.001(2)
C6 0.072(3) 0.059(3) 0.056(3) 0.015(2) 0.008(3) 0.009(3)
C10 0.057(3) 0.061(3) 0.046(3) 0.002(2) 0.023(2) 0.004(2)
C5 0.065(3) 0.051(2) 0.057(3) 0.022(2) 0.015(3) 0.004(2)
C7 0.056(3) 0.050(2) 0.060(3) 0.006(2) 0.009(2) -0.001(2)

loop_
_atom_type_symbol
_atom_type_description
_atom_type_scat_dispersion_real
_atom_type_scat_dispersion_imag
_atom_type_scat_source
C C 0.0033 0.0016 'International Tables Vol C Tables 4.2.6.8 and 6.1.1.4'
H H 0.0000 0.0000 'International Tables Vol C Tables 4.2.6.8 and 6.1.1.4'
N N 0.0061 0.0033 'International Tables Vol C Tables 4.2.6.8 and 6.1.1.4'
O O 0.0106 0.0060 'International Tables Vol C Tables 4.2.6.8 and 6.1.1.4'

loop_
_geom_angle_atom_site_label_1
_geom_angle_atom_site_label_2
_geom_angle_atom_site_label_3
_geom_angle
_geom_angle_site_symmetry_3
C8 N2 C9 123.0(4) .
C2 C1 C4 178.3(5) .
C3 N1 C7 117.7(4) .
C5 C4 C3 117.6(4) .
C5 C4 C1 122.4(4) .
C3 C4 C1 120.0(5) .
O1 C8 N2 124.5(4) .
O1 C8 C8 120.6(4) 2_556
N2 C8 C8 115.0(4) 2_556
C1 C2 C2 178.2(6) 2_777
N1 C3 C4 123.2(5) .
O3 C11 O2 122.6(5) .
O3 C11 C10 123.6(4) .
O2 C11 C10 113.9(5) .
N2 C9 C10 113.2(4) .
C5 C6 C7 119.2(5) .
C11 C10 C9 111.1(4) .
C6 C5 C4 119.2(5) .
N1 C7 C6 123.0(4) .

loop_
_geom_bond_atom_site_label_1
_geom_bond_atom_site_label_2
_geom_bond_distance
_geom_bond_site_symmetry_2
N2 C8 1.317(5) .
N2 C9 1.450(5) .
O2 C11 1.316(6) .
O1 C8 1.239(5) .
C1 C2 1.205(5) .
C1 C4 1.426(5) .
N1 C3 1.329(5) .
N1 C7 1.345(7) .
C4 C5 1.402(7) .
C4 C3 1.407(7) .
C8 C8 1.521(8) 2_556
C2 C2 1.368(8) 2_777
O3 C11 1.210(6) .
C11 C10 1.496(7) .
C9 C10 1.526(6) .
C6 C5 1.363(6) .
C6 C7 1.389(7) .
